data_7203426
loop_
_publ_author_name
'Shirahata, Takashi'
'Kibune, Megumi'
'Maesato, Mitsuhiko'
'Kawashima, Tomohito'
'Saito, Gunzi'
'Imakubo, Tatsuro'

_publ_section_title
;
 New organic conductors based on dibromo- and diiodo-TSeFs with
 magnetic and non-magnetic MX4 counter anions (M = Fe, Ga; X = Cl, Br)
;
_journal_issue 33
_journal_name_full 'Journal of Materials Chemistry'
_journal_page_first 3381
_journal_paper_doi 10.1039/b605420j
_journal_volume 16
_journal_year 2006
_chemical_formula_sum 'C16 H8 Br8 Ga S4 Se8'
_chemical_formula_weight 1669.14
_chemical_name_systematic
;
?
;
_space_group_IT_number 15
_symmetry_cell_setting monoclinic
_symmetry_space_group_name_Hall '-C 2yc'
_symmetry_space_group_name_H-M 'C 1 2/c 1'
_atom_sites_solution_hydrogens geom
_atom_sites_solution_primary direct
_atom_sites_solution_secondary difmap
_audit_creation_method SHELXL-97
_cell_angle_alpha 90.00
_cell_angle_beta 109.567(6)
_cell_angle_gamma 90.00
_cell_formula_units_Z 4
_cell_length_a 38.506(11)
_cell_length_b 7.214(2)
_cell_length_c 13.084(4)
_cell_measurement_reflns_used 1414
_cell_measurement_temperature 293
_cell_measurement_theta_max 26.10
_cell_measurement_theta_min 2.88
_cell_volume 3424.6(17)
_computing_cell_refinement 'Bruker SMART'
_computing_data_collection 'Bruker SMART'
_computing_data_reduction 'Bruker SAINT'
_computing_molecular_graphics 'Bruker SHELXTL'
_computing_publication_material 'Bruker SHELXTL'
_computing_structure_refinement 'SHELXL-97 (Sheldrick, 1997)'
_computing_structure_solution 'SHELXS-97 (Sheldrick, 1990)'
_diffrn_ambient_temperature 293
_diffrn_detector_area_resol_mean 8.366
_diffrn_measured_fraction_theta_full 0.989
_diffrn_measured_fraction_theta_max 0.989
_diffrn_measurement_device_type 'CCD area detector'
_diffrn_measurement_method 'phi and omega scans'
_diffrn_radiation_monochromator graphite
_diffrn_radiation_source 'fine-focus sealed tube'
_diffrn_radiation_type MoK\a
_diffrn_radiation_wavelength 0.71073
_diffrn_reflns_av_R_equivalents 0.0666
_diffrn_reflns_av_sigmaI/netI 0.1054
_diffrn_reflns_limit_h_max 46
_diffrn_reflns_limit_h_min -50
_diffrn_reflns_limit_k_max 9
_diffrn_reflns_limit_k_min -9
_diffrn_reflns_limit_l_max 17
_diffrn_reflns_limit_l_min -14
_diffrn_reflns_number 12276
_diffrn_reflns_theta_full 28.41
_diffrn_reflns_theta_max 28.41
_diffrn_reflns_theta_min 1.12
_diffrn_standards_decay_% 2.0
_diffrn_standards_number 42
_exptl_absorpt_coefficient_mu 18.898
_exptl_absorpt_correction_T_max 0.8335
_exptl_absorpt_correction_T_min 0.0732
_exptl_absorpt_correction_type analytical
_exptl_absorpt_process_details
;
XPREP; Bruker AXS 2003
;
_exptl_crystal_colour black
_exptl_crystal_density_diffrn 3.237
_exptl_crystal_density_method 'not measured'
_exptl_crystal_description plate
_exptl_crystal_F_000 3004
_exptl_crystal_size_max 0.29
_exptl_crystal_size_mid 0.06
_exptl_crystal_size_min 0.01
_refine_diff_density_max 2.208
_refine_diff_density_min -1.618
_refine_diff_density_rms 0.407
_refine_ls_extinction_method none
_refine_ls_goodness_of_fit_ref 1.081
_refine_ls_hydrogen_treatment constr
_refine_ls_matrix_type full
_refine_ls_number_parameters 168
_refine_ls_number_reflns 4260
_refine_ls_number_restraints 0
_refine_ls_restrained_S_all 1.081
_refine_ls_R_factor_all 0.1404
_refine_ls_R_factor_gt 0.0750
_refine_ls_shift/su_max 0.001
_refine_ls_shift/su_mean 0.000
_refine_ls_structure_factor_coef Fsqd
_refine_ls_weighting_details 'calc w=1/[\s^2^(Fo^2^)+(0.1139P)^2^+17.4987P] where P=(Fo^2^+2Fc^2^)/3'
_refine_ls_weighting_scheme calc
_refine_ls_wR_factor_gt 0.2490
_refine_ls_wR_factor_ref 0.2690
_reflns_number_gt 1948
_reflns_number_total 4260
_reflns_threshold_expression >2sigma(I)
_cod_data_source_file b605420j.txt
_cod_data_source_block (DBrETSe)2GaBr4
_cod_depositor_comments
;
The following automatic conversions were performed:
'_symmetry_cell_setting' value 'Monoclinic' changed to 'monoclinic'
according to '/home/saulius/struct/CIF-dictionaries/cif_core.dic'
dictionary named 'cif_core.dic' version 2.4.1 from
2010-06-29.

'_exptl_absorpt_correction_type' value 'Analytical' changed
to 'analytical' according to
'/home/saulius/struct/CIF-dictionaries/cif_core.dic' dictionary named
'cif_core.dic' version 2.4.1 from 2010-06-29.

Automatic conversion script
Id: cif_fix_enum 1527 2010-12-29 10:47:43Z saulius 
;
_cod_original_sg_symbol_H-M C2/c
_cod_database_code 7203426

loop_
_symmetry_equiv_pos_as_xyz
'x, y, z'
'-x, y, -z+1/2'
'x+1/2, y+1/2, z'
'-x+1/2, y+1/2, -z+1/2'
'-x, -y, -z'
'x, -y, z-1/2'
'-x+1/2, -y+1/2, -z'
'x+1/2, -y+1/2, z-1/2'

loop_
_atom_site_label
_atom_site_type_symbol
_atom_site_fract_x
_atom_site_fract_y
_atom_site_fract_z
_atom_site_U_iso_or_equiv
_atom_site_adp_type
_atom_site_occupancy
_atom_site_symmetry_multiplicity
_atom_site_calc_flag
_atom_site_refinement_flags
_atom_site_disorder_assembly
_atom_site_disorder_group
Br1 Br 0.13670(5) 0.3286(3) 0.26733(15) 0.0366(5) Uani 1 1 d . . .
Br2 Br 0.13750(5) 0.3338(3) 0.00494(14) 0.0376(5) Uani 1 1 d . . .
Se1 Se 0.22407(5) 0.3402(3) 0.34540(12) 0.0290(4) Uani 1 1 d . . .
Se2 Se 0.22476(5) 0.3418(3) 0.10270(12) 0.0294(4) Uani 1 1 d . . .
Se3 Se 0.31728(4) 0.3402(2) 0.43824(12) 0.0279(4) Uani 1 1 d . . .
Se4 Se 0.31797(4) 0.3355(3) 0.19734(12) 0.0278(4) Uani 1 1 d . . .
S1 S 0.40027(13) 0.3351(7) 0.5352(3) 0.0372(11) Uani 1 1 d . . .
S2 S 0.40111(13) 0.3235(7) 0.2679(4) 0.0391(12) Uani 1 1 d . . .
C1 C 0.2524(4) 0.342(2) 0.2518(11) 0.025(4) Uani 1 1 d . . .
C2 C 0.2902(4) 0.340(2) 0.2916(12) 0.024(4) Uani 1 1 d . . .
C3 C 0.1786(5) 0.327(2) 0.2282(13) 0.031(4) Uani 1 1 d . . .
C4 C 0.1785(5) 0.339(2) 0.1276(12) 0.029(4) Uani 1 1 d . . .
C5 C 0.3633(4) 0.334(2) 0.4165(12) 0.027(4) Uani 1 1 d . . .
C6 C 0.3630(4) 0.335(2) 0.3125(12) 0.022(3) Uani 1 1 d . . .
C7 C 0.4369(6) 0.405(4) 0.4848(17) 0.078(8) Uani 1 1 d . . .
H7A H 0.4328 0.5316 0.4590 0.093 Uiso 1 1 calc R . .
H7B H 0.4604 0.3991 0.5432 0.093 Uiso 1 1 calc R . .
C8 C 0.4378(6) 0.276(3) 0.3916(16) 0.063(7) Uani 1 1 d . . .
H8A H 0.4360 0.1484 0.4124 0.075 Uiso 1 1 calc R . .
H8B H 0.4612 0.2913 0.3798 0.075 Uiso 1 1 calc R . .
Ga1 Ga 0.0000 0.5369(5) 0.7500 0.0508(10) Uani 1 2 d S . .
Br3 Br 0.03699(7) 0.7274(4) 0.6873(2) 0.0705(8) Uani 1 1 d . . .
Br4 Br -0.03700(7) 0.3530(4) 0.6142(2) 0.0754(9) Uani 1 1 d . . .

loop_
_atom_site_aniso_label
_atom_site_aniso_U_11
_atom_site_aniso_U_22
_atom_site_aniso_U_33
_atom_site_aniso_U_23
_atom_site_aniso_U_13
_atom_site_aniso_U_12
Br1 0.0281(10) 0.0403(11) 0.0473(11) -0.0005(9) 0.0204(8) 0.0005(8)
Br2 0.0286(10) 0.0431(11) 0.0311(9) -0.0002(9) -0.0034(7) 0.0005(9)
Se1 0.0250(9) 0.0407(10) 0.0213(8) 0.0006(8) 0.0081(7) -0.0003(8)
Se2 0.0246(9) 0.0419(11) 0.0206(8) -0.0014(8) 0.0059(7) -0.0003(8)
Se3 0.0238(9) 0.0392(10) 0.0202(8) 0.0008(8) 0.0067(7) 0.0004(8)
Se4 0.0246(9) 0.0370(10) 0.0219(8) -0.0013(8) 0.0080(7) 0.0001(8)
S1 0.026(2) 0.054(3) 0.026(2) 0.000(2) 0.0009(17) 0.002(2)
S2 0.026(2) 0.057(3) 0.037(2) -0.006(2) 0.015(2) -0.004(2)
C1 0.019(8) 0.043(10) 0.013(7) 0.010(7) 0.007(6) 0.006(8)
C2 0.019(8) 0.027(9) 0.025(8) -0.004(7) 0.005(6) -0.012(7)
C3 0.027(9) 0.040(11) 0.030(9) -0.005(8) 0.016(7) -0.011(8)
C4 0.035(10) 0.033(10) 0.019(8) -0.005(8) 0.008(7) 0.005(8)
C5 0.031(9) 0.020(9) 0.030(9) -0.013(7) 0.011(7) -0.021(8)
C6 0.017(8) 0.019(8) 0.027(8) -0.001(7) 0.001(6) -0.009(7)
C7 0.032(13) 0.15(3) 0.047(13) 0.012(15) 0.006(10) -0.003(15)
C8 0.043(14) 0.096(19) 0.041(12) 0.007(12) 0.004(10) 0.007(13)
Ga1 0.0288(17) 0.083(3) 0.0395(17) 0.000 0.0102(13) 0.000
Br3 0.0514(16) 0.087(2) 0.0762(17) 0.0092(14) 0.0253(13) -0.0106(14)
Br4 0.0505(16) 0.091(2) 0.0729(17) -0.0263(15) 0.0055(12) -0.0083(14)

loop_
_atom_type_symbol
_atom_type_description
_atom_type_scat_dispersion_real
_atom_type_scat_dispersion_imag
_atom_type_scat_source
C C 0.0033 0.0016 'International Tables Vol C Tables 4.2.6.8 and 6.1.1.4'
H H 0.0000 0.0000 'International Tables Vol C Tables 4.2.6.8 and 6.1.1.4'
S S 0.1246 0.1234 'International Tables Vol C Tables 4.2.6.8 and 6.1.1.4'
Ga Ga 0.2307 1.6083 'International Tables Vol C Tables 4.2.6.8 and 6.1.1.4'
Se Se -0.0929 2.2259 'International Tables Vol C Tables 4.2.6.8 and 6.1.1.4'
Br Br -0.2901 2.4595 'International Tables Vol C Tables 4.2.6.8 and 6.1.1.4'

loop_
_geom_angle_atom_site_label_1
_geom_angle_atom_site_label_2
_geom_angle_atom_site_label_3
_geom_angle
_geom_angle_site_symmetry_1
_geom_angle_site_symmetry_3
_geom_angle_publ_flag
C1 Se1 C3 93.1(6) . . ?
C1 Se2 C4 93.4(6) . . ?
C2 Se3 C5 94.3(7) . . ?
C6 Se4 C2 92.8(7) . . ?
C5 S1 C7 100.4(9) . . ?
C6 S2 C8 101.7(9) . . ?
C2 C1 Se2 123.6(12) . . ?
C2 C1 Se1 121.5(11) . . ?
Se2 C1 Se1 114.9(8) . . ?
C1 C2 Se3 123.4(12) . . ?
C1 C2 Se4 121.0(11) . . ?
Se3 C2 Se4 115.6(8) . . ?
C4 C3 Br1 124.5(14) . . ?
C4 C3 Se1 119.6(13) . . ?
Br1 C3 Se1 115.4(8) . . ?
C3 C4 Br2 125.8(14) . . ?
C3 C4 Se2 118.7(13) . . ?
Br2 C4 Se2 115.3(8) . . ?
C6 C5 S1 129.4(13) . . ?
C6 C5 Se3 117.1(12) . . ?
S1 C5 Se3 113.5(9) . . ?
C5 C6 S2 127.2(12) . . ?
C5 C6 Se4 120.1(12) . . ?
S2 C6 Se4 112.5(8) . . ?
C8 C7 S1 110.3(17) . . ?
C8 C7 H7A 109.6 . . ?
S1 C7 H7A 109.6 . . ?
C8 C7 H7B 109.6 . . ?
S1 C7 H7B 109.6 . . ?
H7A C7 H7B 108.1 . . ?
C7 C8 S2 112.4(16) . . ?
C7 C8 H8A 109.1 . . ?
S2 C8 H8A 109.1 . . ?
C7 C8 H8B 109.1 . . ?
S2 C8 H8B 109.1 . . ?
H8A C8 H8B 107.9 . . ?
Br4 Ga1 Br4 109.3(2) . 2_556 ?
Br4 Ga1 Br3 111.40(11) . . ?
Br4 Ga1 Br3 108.77(10) 2_556 . ?
Br4 Ga1 Br3 108.77(10) . 2_556 ?
Br4 Ga1 Br3 111.40(11) 2_556 2_556 ?
Br3 Ga1 Br3 107.3(2) . 2_556 ?

loop_
_geom_bond_atom_site_label_1
_geom_bond_atom_site_label_2
_geom_bond_distance
_geom_bond_site_symmetry_2
_geom_bond_publ_flag
Br1 C3 1.848(16) . ?
Br2 C4 1.837(16) . ?
Se1 C1 1.894(15) . ?
Se1 C3 1.905(16) . ?
Se2 C1 1.884(14) . ?
Se2 C4 1.915(17) . ?
Se3 C2 1.851(14) . ?
Se3 C5 1.888(17) . ?
Se4 C6 1.877(14) . ?
Se4 C2 1.883(15) . ?
S1 C5 1.719(16) . ?
S1 C7 1.81(2) . ?
S2 C6 1.755(16) . ?
S2 C8 1.789(19) . ?
C1 C2 1.37(2) . ?
C3 C4 1.32(2) . ?
C5 C6 1.36(2) . ?
C7 C8 1.54(3) . ?
C7 H7A 0.9700 . ?
C7 H7B 0.9700 . ?
C8 H8A 0.9700 . ?
C8 H8B 0.9700 . ?
Ga1 Br4 2.292(3) . ?
Ga1 Br4 2.292(3) 2_556 ?
Ga1 Br3 2.318(3) . ?
Ga1 Br3 2.318(3) 2_556 ?
